data_1524947
loop_
_publ_author_name
'Moldovan, A.G.'
'Malik, S.K.'
'Wallace, W.E.'

_publ_section_title
;
 Structural and magnetization studies on Th Co5-x Mnx and Th Ni5-x Mnx
;
_journal_name_full 'Physica Status Solidi, Sectio A: Applied Research'
_journal_page_first 317
_journal_page_last 320
_journal_volume 43
_journal_year 1977
_chemical_formula_sum 'Co4 Mn Th'
_chemical_name_systematic '(Co4 Mn) Th'
_space_group_IT_number 191
_symmetry_space_group_name_Hall '-P 6 2'
_symmetry_space_group_name_H-M 'P 6/m m m'
_cell_angle_alpha 90
_cell_angle_beta 90
_cell_angle_gamma 120
_cell_formula_units_Z 1
_cell_length_a 5.035
_cell_length_b 5.035
_cell_length_c 4.07
_cell_volume 89.356
_citation_journal_id_ASTM PSSABA
_cod_data_source_file Moldovan_PSSABA_1977_1109.cif
_cod_data_source_block Co4Mn1Th1
_cod_original_cell_volume 89.35606
_cod_original_formula_sum 'Co4 Mn1 Th1'
_cod_database_code 1524947

loop_
_symmetry_equiv_pos_as_xyz
x,y,z
x-y,x,z
-y,x-y,z
-x,-y,z
-x+y,-x,z
y,-x+y,z
-y,-x,-z
x-y,-y,-z
x,x-y,-z
y,x,-z
-x+y,y,-z
-x,-x+y,-z
-x,-y,-z
-x+y,-x,-z
y,-x+y,-z
x,y,-z
x-y,x,-z
-y,x-y,-z
y,x,z
-x+y,y,z
-x,-x+y,z
-y,-x,z
x-y,-y,z
x,x-y,z

loop_
_atom_site_label
_atom_site_type_symbol
_atom_site_fract_x
_atom_site_fract_y
_atom_site_fract_z
_atom_site_occupancy
_atom_site_U_iso_or_equiv
Co2 Co 0.5 0 0.5 0.8 0.0
Mn2 Mn 0.5 0 0.5 0.2 0.0
Co1 Co 0.3333 0.6667 0 0.8 0.0
Th1 Th 0 0 0 1 0.0
Mn1 Mn 0.3333 0.6667 0 0.2 0.0
